data_1515876
loop_
_publ_author_name
'Kandur, Wynne V.'
'Richert, Kathleen J.'
'Rieder, Curtis J.'
'Thomas, Andrew M.'
'Hu, Chunhua'
'Ziller, Joseph W.'
'Woerpel, K. A.'

_publ_section_title
;
 Synthesis and Reactivity of 1,2-Dioxolanes from \b,\g-Epoxy Ketones.
;
_journal_issue 10
_journal_name_full 'Organic letters'
_journal_page_first 2650
_journal_page_last 2653
_journal_paper_doi 10.1021/ol500835f
_journal_volume 16
_journal_year 2014
_chemical_formula_sum 'C12 H23 N O4'
_chemical_formula_weight 245.31
_chemical_name_systematic
; 
 ? 
;
_space_group_IT_number 14
_symmetry_cell_setting monoclinic
_symmetry_space_group_name_Hall '-P 2ybc'
_symmetry_space_group_name_H-M 'P 1 21/c 1'
_atom_sites_solution_hydrogens mixed
_atom_sites_solution_primary direct
_atom_sites_solution_secondary difmap
_audit_creation_method SHELXTL
_cell_angle_alpha 90.00
_cell_angle_beta 97.7530(12)
_cell_angle_gamma 90.00
_cell_formula_units_Z 12
_cell_length_a 13.3403(12)
_cell_length_b 36.423(3)
_cell_length_c 8.3934(8)
_cell_measurement_reflns_used 9973
_cell_measurement_temperature 143(2)
_cell_measurement_theta_max 26.40
_cell_measurement_theta_min 2.51
_cell_volume 4041.0(6)
_computing_cell_refinement 'Bruker SAINT'
_computing_data_collection 'Bruker APEX2'
_computing_data_reduction 'Bruker SAINT'
_computing_molecular_graphics 'Bruker SHELXTL'
_computing_publication_material 'Bruker SHELXTL'
_computing_structure_refinement 'SHELXL-97 (Sheldrick, 2008)'
_computing_structure_solution 'SHELXS-97 (Sheldrick, 2008)'
_diffrn_ambient_temperature 143(2)
_diffrn_measured_fraction_theta_full 0.994
_diffrn_measured_fraction_theta_max 0.994
_diffrn_measurement_device_type 'Bruker APEX-II CCD'
_diffrn_measurement_method '\f and \w scans'
_diffrn_radiation_monochromator graphite
_diffrn_radiation_source 'fine-focus sealed tube'
_diffrn_radiation_type MoK\a
_diffrn_radiation_wavelength 0.71073
_diffrn_reflns_av_R_equivalents 0.0623
_diffrn_reflns_av_sigmaI/netI 0.0524
_diffrn_reflns_limit_h_max 16
_diffrn_reflns_limit_h_min -16
_diffrn_reflns_limit_k_max 45
_diffrn_reflns_limit_k_min -45
_diffrn_reflns_limit_l_max 10
_diffrn_reflns_limit_l_min -10
_diffrn_reflns_number 42482
_diffrn_reflns_theta_full 26.41
_diffrn_reflns_theta_max 26.41
_diffrn_reflns_theta_min 1.54
_exptl_absorpt_coefficient_mu 0.090
_exptl_absorpt_correction_T_max 0.9915
_exptl_absorpt_correction_T_min 0.9727
_exptl_absorpt_correction_type numerical
_exptl_absorpt_process_details 'Bruker SADABS'
_exptl_crystal_colour colorless
_exptl_crystal_density_diffrn 1.210
_exptl_crystal_density_meas ?
_exptl_crystal_density_method 'not measured'
_exptl_crystal_description prism
_exptl_crystal_F_000 1608
_exptl_crystal_size_max 0.31
_exptl_crystal_size_mid 0.24
_exptl_crystal_size_min 0.10
_refine_diff_density_max 0.249
_refine_diff_density_min -0.220
_refine_diff_density_rms 0.053
_refine_ls_extinction_method none
_refine_ls_goodness_of_fit_ref 1.066
_refine_ls_hydrogen_treatment mixed
_refine_ls_matrix_type full
_refine_ls_number_parameters 736
_refine_ls_number_reflns 8268
_refine_ls_number_restraints 3
_refine_ls_restrained_S_all 1.066
_refine_ls_R_factor_all 0.0898
_refine_ls_R_factor_gt 0.0549
_refine_ls_shift/su_max 0.000
_refine_ls_shift/su_mean 0.000
_refine_ls_structure_factor_coef Fsqd
_refine_ls_weighting_details 'calc w=1/[\s^2^(Fo^2^)+(0.0528P)^2^+2.2322P] where P=(Fo^2^+2Fc^2^)/3'
_refine_ls_weighting_scheme calc
_refine_ls_wR_factor_gt 0.1171
_refine_ls_wR_factor_ref 0.1318
_reflns_number_gt 5699
_reflns_number_total 8268
_reflns_threshold_expression >2sigma(I)
_cod_data_source_file ol500835f_si_009.cif
_cod_data_source_block kaw152
_cod_depositor_comments
;
The following automatic conversions were performed:

'_symmetry_cell_setting' value 'Monoclinic' changed to 'monoclinic'
according to
/usr/data/users/saulius/crontab/automatic-downloads/rss-feeds/ACS/lib/dictionaries/cif_core.dic
dictionary named 'cif_core.dic' version 2.4.2 from 2011-04-26.

Automatic conversion script
Id: cif_fix_values 2281 2013-09-26 08:29:07Z andrius 

 Adding full bibliography for 1515873--1515880.cif.

The following automatic conversions were performed:

'_exptl_crystal_density_meas' value 'none' was changed to '?' - the
value is perceived as not measured.

Automatic conversion script
Id: cif_fix_values 3008 2015-01-20 13:52:24Z robertas 

The following automatic conversions were performed:

'_atom_sites_solution_hydrogens' value 'difmap & geom' was changed to
'mixed'.

Automatic conversion script
Id: cif_fix_values 6452 2018-10-05 10:23:21Z andrius 
;
_cod_original_cell_volume 4041.0(7)
_cod_original_sg_symbol_H-M P2(1)/c
_cod_database_code 1515876

loop_
_symmetry_equiv_pos_as_xyz
'x, y, z'
'-x, y+1/2, -z+1/2'
'-x, -y, -z'
'x, -y-1/2, z-1/2'

loop_
_atom_site_label
_atom_site_type_symbol
_atom_site_fract_x
_atom_site_fract_y
_atom_site_fract_z
_atom_site_U_iso_or_equiv
_atom_site_adp_type
_atom_site_occupancy
_atom_site_symmetry_multiplicity
_atom_site_calc_flag
_atom_site_refinement_flags
O1 O 0.52153(12) -0.00305(4) 0.20477(17) 0.0226(4) Uani 1 1 d .
O2 O 0.71660(12) 0.00708(4) 0.66300(17) 0.0199(3) Uani 1 1 d .
O3 O 0.65384(12) 0.06154(4) 0.75795(17) 0.0212(3) Uani 1 1 d .
O4 O 0.64037(13) 0.04356(4) 0.91082(18) 0.0235(4) Uani 1 1 d D
H4 H 0.5930(16) 0.0303(7) 0.875(4) 0.063(11) Uiso 1 1 d D
N1 N 0.58666(14) 0.05046(5) 0.3078(2) 0.0190(4) Uani 1 1 d .
H1 H 0.575(2) 0.0744(8) 0.317(3) 0.038(8) Uiso 1 1 d .
C1 C 0.42908(19) 0.05183(7) 0.1279(3) 0.0232(5) Uani 1 1 d .
C2 C 0.51615(17) 0.03080(6) 0.2165(2) 0.0196(5) Uani 1 1 d .
C3 C 0.64075(18) 0.00535(6) 0.5244(3) 0.0204(5) Uani 1 1 d .
C4 C 0.67412(17) 0.03386(6) 0.4079(3) 0.0194(5) Uani 1 1 d .
C5 C 0.72722(19) 0.06294(6) 0.5250(3) 0.0205(5) Uani 1 1 d .
C6 C 0.73623(17) 0.04451(6) 0.6917(2) 0.0187(5) Uani 1 1 d .
C7 C 0.83564(17) 0.04912(7) 0.8017(3) 0.0218(5) Uani 1 1 d .
C8 C 0.92537(19) 0.03079(7) 0.7400(3) 0.0282(6) Uani 1 1 d .
C9 C 1.02697(19) 0.03976(7) 0.8381(3) 0.0265(5) Uani 1 1 d .
C10 C 1.0639(2) 0.07858(7) 0.8159(3) 0.0297(6) Uani 1 1 d .
C11 C 1.1705(2) 0.08533(9) 0.8982(4) 0.0419(7) Uani 1 1 d .
C12 C 0.74766(19) 0.01680(7) 0.3047(3) 0.0237(5) Uani 1 1 d .
H1A H 0.4321(18) 0.0490(6) 0.011(3) 0.027(7) Uiso 1 1 d .
H1B H 0.4308(17) 0.0789(7) 0.147(3) 0.020(6) Uiso 1 1 d .
H1C H 0.369(2) 0.0429(7) 0.157(3) 0.028(7) Uiso 1 1 d .
H3A H 0.6412(17) -0.0200(6) 0.483(3) 0.015(6) Uiso 1 1 d .
H3B H 0.5729(19) 0.0112(6) 0.550(3) 0.022(6) Uiso 1 1 d .
H5A H 0.6884(17) 0.0847(6) 0.528(3) 0.013(6) Uiso 1 1 d .
H5B H 0.795(2) 0.0677(6) 0.499(3) 0.026(7) Uiso 1 1 d .
H7A H 0.8472(16) 0.0752(6) 0.809(3) 0.015(6) Uiso 1 1 d .
H7B H 0.8276(19) 0.0384(7) 0.907(3) 0.029(7) Uiso 1 1 d .
H8A H 0.912(2) 0.0037(8) 0.741(3) 0.039(8) Uiso 1 1 d .
H8B H 0.9295(19) 0.0391(7) 0.625(3) 0.028(7) Uiso 1 1 d .
H9A H 1.0761(19) 0.0226(7) 0.807(3) 0.026(7) Uiso 1 1 d .
H9B H 1.0245(19) 0.0354(7) 0.952(3) 0.027(7) Uiso 1 1 d .
H10A H 1.017(2) 0.0962(7) 0.852(3) 0.029(7) Uiso 1 1 d .
H10B H 1.0629(19) 0.0832(7) 0.702(3) 0.030(7) Uiso 1 1 d .
H11A H 1.219(2) 0.0692(8) 0.861(3) 0.045(8) Uiso 1 1 d .
H11B H 1.172(2) 0.0821(9) 1.015(4) 0.061(10) Uiso 1 1 d .
H11C H 1.195(3) 0.1101(10) 0.882(4) 0.068(11) Uiso 1 1 d .
H12A H 0.7996(19) 0.0043(7) 0.372(3) 0.026(7) Uiso 1 1 d .
H12B H 0.7794(18) 0.0374(7) 0.246(3) 0.026(6) Uiso 1 1 d .
H12C H 0.713(2) -0.0029(8) 0.226(4) 0.052(9) Uiso 1 1 d .
O5 O 0.68090(12) 0.17398(4) 0.05672(18) 0.0225(4) Uani 1 1 d .
O6 O 0.47062(12) 0.17184(4) -0.37779(17) 0.0208(3) Uani 1 1 d .
O7 O 0.50556(12) 0.11457(4) -0.48441(17) 0.0210(3) Uani 1 1 d .
O8 O 0.51679(13) 0.13110(5) -0.64007(18) 0.0246(4) Uani 1 1 d D
H8 H 0.5671(13) 0.1438(7) -0.615(4) 0.048(10) Uiso 1 1 d D
N2 N 0.59160(14) 0.12359(5) -0.0302(2) 0.0189(4) Uani 1 1 d .
H2 H 0.5964(18) 0.1002(7) -0.035(3) 0.020(6) Uiso 1 1 d .
C13 C 0.75137(19) 0.11543(7) 0.1367(3) 0.0236(5) Uani 1 1 d .
C14 C 0.67197(17) 0.13986(6) 0.0514(2) 0.0192(5) Uani 1 1 d .
C15 C 0.54935(18) 0.17019(6) -0.2436(3) 0.0198(5) Uani 1 1 d .
C16 C 0.50865(17) 0.14337(6) -0.1256(3) 0.0195(5) Uani 1 1 d .
C17 C 0.44390(19) 0.11702(7) -0.2409(3) 0.0212(5) Uani 1 1 d .
C18 C 0.43570(17) 0.13573(6) -0.4065(3) 0.0191(5) Uani 1 1 d .
C19 C 0.33155(17) 0.13801(6) -0.5028(3) 0.0222(5) Uani 1 1 d .
C20 C 0.27901(18) 0.10139(7) -0.5391(3) 0.0223(5) Uani 1 1 d .
C21 C 0.17082(18) 0.10594(7) -0.6177(3) 0.0247(5) Uani 1 1 d .
C22 C 0.11429(19) 0.07024(7) -0.6516(3) 0.0283(6) Uani 1 1 d .
C23 C 0.0055(2) 0.07549(9) -0.7238(4) 0.0356(6) Uani 1 1 d .
C24 C 0.44422(19) 0.16308(7) -0.0155(3) 0.0248(5) Uani 1 1 d .
H13A H 0.739(2) 0.0904(8) 0.110(3) 0.036(7) Uiso 1 1 d .
H13B H 0.819(2) 0.1217(7) 0.105(3) 0.034(7) Uiso 1 1 d .
H13C H 0.756(2) 0.1185(8) 0.248(4) 0.045(8) Uiso 1 1 d .
H15A H 0.5589(18) 0.1953(7) -0.204(3) 0.021(6) Uiso 1 1 d .
H15B H 0.6129(18) 0.1597(6) -0.276(3) 0.018(6) Uiso 1 1 d .
H17A H 0.4779(17) 0.0932(6) -0.246(3) 0.017(6) Uiso 1 1 d .
H17B H 0.377(2) 0.1142(6) -0.212(3) 0.027(7) Uiso 1 1 d .
H19A H 0.2921(17) 0.1531(6) -0.439(3) 0.017(6) Uiso 1 1 d .
H19B H 0.3368(19) 0.1511(7) -0.602(3) 0.031(7) Uiso 1 1 d .
H20A H 0.2780(18) 0.0867(6) -0.441(3) 0.024(6) Uiso 1 1 d .
H20B H 0.3185(18) 0.0869(7) -0.604(3) 0.025(6) Uiso 1 1 d .
H21A H 0.1723(18) 0.1197(7) -0.715(3) 0.027(7) Uiso 1 1 d .
H21B H 0.1312(19) 0.1213(7) -0.549(3) 0.030(7) Uiso 1 1 d .
H22A H 0.1496(19) 0.0554(7) -0.716(3) 0.025(6) Uiso 1 1 d .
H22B H 0.1162(19) 0.0561(7) -0.550(3) 0.031(7) Uiso 1 1 d .
H23A H 0.001(2) 0.0895(8) -0.818(4) 0.042(8) Uiso 1 1 d .
H23B H -0.031(2) 0.0530(9) -0.748(4) 0.055(9) Uiso 1 1 d .
H23C H -0.037(2) 0.0897(9) -0.647(4) 0.058(9) Uiso 1 1 d .
H24A H 0.4876(19) 0.1811(7) 0.050(3) 0.024(6) Uiso 1 1 d .
H24B H 0.3888(19) 0.1773(6) -0.077(3) 0.020(6) Uiso 1 1 d .
H24C H 0.4117(19) 0.1453(7) 0.048(3) 0.030(7) Uiso 1 1 d .
O9 O 0.69287(12) 0.16607(4) -0.53851(17) 0.0226(4) Uani 1 1 d .
O10 O 0.90104(12) 0.15590(4) -0.10846(17) 0.0210(3) Uani 1 1 d .
O11 O 0.88349(12) 0.21479(4) -0.00416(18) 0.0218(4) Uani 1 1 d .
O12 O 0.86630(13) 0.20059(5) 0.15356(19) 0.0257(4) Uani 1 1 d D
H12 H 0.8121(12) 0.1902(8) 0.127(4) 0.065(12) Uiso 1 1 d D
N3 N 0.80612(14) 0.21015(6) -0.4537(2) 0.0211(4) Uani 1 1 d .
H3 H 0.8228(19) 0.2341(7) -0.465(3) 0.031(7) Uiso 1 1 d .
C25 C 0.6542(2) 0.22773(8) -0.6243(3) 0.0300(6) Uani 1 1 d .
C26 C 0.71911(18) 0.19865(6) -0.5366(3) 0.0211(5) Uani 1 1 d .
C27 C 0.82660(18) 0.16123(7) -0.2464(3) 0.0221(5) Uani 1 1 d .
C28 C 0.87884(17) 0.18538(6) -0.3602(3) 0.0200(5) Uani 1 1 d .
C29 C 0.95268(19) 0.20789(7) -0.2405(3) 0.0225(5) Uani 1 1 d .
C30 C 0.94822(17) 0.19006(6) -0.0757(3) 0.0192(5) Uani 1 1 d .
C31 C 1.04839(18) 0.18382(7) 0.0293(3) 0.0230(5) Uani 1 1 d .
C32 C 1.10399(18) 0.21894(7) 0.0807(3) 0.0247(5) Uani 1 1 d .
C33 C 1.2104(2) 0.21250(7) 0.1633(3) 0.0291(6) Uani 1 1 d .
C34 C 1.2691(2) 0.24730(7) 0.2124(3) 0.0305(6) Uani 1 1 d .
C35 C 1.3770(2) 0.24025(9) 0.2856(4) 0.0376(7) Uani 1 1 d .
C36 C 0.9356(2) 0.16262(7) -0.4715(3) 0.0280(6) Uani 1 1 d .
H25A H 0.683(2) 0.2517(9) -0.611(4) 0.057(10) Uiso 1 1 d .
H25B H 0.590(3) 0.2275(9) -0.593(4) 0.059(10) Uiso 1 1 d .
H25C H 0.645(3) 0.2227(9) -0.735(4) 0.066(10) Uiso 1 1 d .
H27A H 0.7641(18) 0.1740(6) -0.219(3) 0.017(6) Uiso 1 1 d .
H27B H 0.8011(17) 0.1373(6) -0.288(3) 0.019(6) Uiso 1 1 d .
H29A H 0.9318(18) 0.2324(7) -0.239(3) 0.021(6) Uiso 1 1 d .
H29B H 1.0214(19) 0.2063(6) -0.266(3) 0.025(6) Uiso 1 1 d .
H31A H 1.0914(18) 0.1686(6) -0.031(3) 0.024(6) Uiso 1 1 d .
H31B H 1.0350(19) 0.1701(7) 0.120(3) 0.031(7) Uiso 1 1 d .
H32A H 1.1046(19) 0.2356(7) -0.007(3) 0.031(7) Uiso 1 1 d .
H32B H 1.066(2) 0.2330(8) 0.154(3) 0.046(8) Uiso 1 1 d .
H33A H 1.249(2) 0.1970(8) 0.095(4) 0.054(9) Uiso 1 1 d .
H33B H 1.209(2) 0.1967(7) 0.255(3) 0.034(7) Uiso 1 1 d .
H34A H 1.237(2) 0.2609(8) 0.285(4) 0.051(9) Uiso 1 1 d .
H34B H 1.266(2) 0.2644(8) 0.120(4) 0.051(9) Uiso 1 1 d .
H35A H 1.376(2) 0.2249(8) 0.383(4) 0.052(9) Uiso 1 1 d .
H35B H 1.412(2) 0.2629(8) 0.311(3) 0.041(8) Uiso 1 1 d .
H35C H 1.413(3) 0.2267(9) 0.218(4) 0.068(11) Uiso 1 1 d .
H36A H 0.881(2) 0.1475(7) -0.543(3) 0.035(7) Uiso 1 1 d .
H36B H 0.979(2) 0.1790(7) -0.532(3) 0.035(7) Uiso 1 1 d .
H36C H 0.984(2) 0.1453(8) -0.406(3) 0.041(8) Uiso 1 1 d .

loop_
_atom_site_aniso_label
_atom_site_aniso_U_11
_atom_site_aniso_U_22
_atom_site_aniso_U_33
_atom_site_aniso_U_23
_atom_site_aniso_U_13
_atom_site_aniso_U_12
O1 0.0284(9) 0.0238(9) 0.0156(8) -0.0024(6) 0.0028(7) -0.0020(7)
O2 0.0237(8) 0.0209(8) 0.0141(7) -0.0003(6) -0.0009(6) -0.0010(7)
O3 0.0237(9) 0.0257(8) 0.0144(8) 0.0018(6) 0.0037(6) 0.0022(7)
O4 0.0296(10) 0.0294(9) 0.0120(8) -0.0012(7) 0.0050(7) -0.0045(8)
N1 0.0232(10) 0.0196(10) 0.0141(9) -0.0003(7) 0.0025(8) 0.0012(8)
C1 0.0220(13) 0.0303(14) 0.0172(12) 0.0016(10) 0.0024(10) -0.0003(11)
C2 0.0253(12) 0.0236(12) 0.0112(10) 0.0002(9) 0.0076(9) -0.0017(10)
C3 0.0242(13) 0.0225(12) 0.0134(11) -0.0003(9) -0.0017(9) -0.0019(10)
C4 0.0193(11) 0.0224(11) 0.0162(11) 0.0007(9) 0.0012(9) 0.0005(9)
C5 0.0233(13) 0.0209(12) 0.0173(11) 0.0004(9) 0.0030(10) -0.0018(10)
C6 0.0216(12) 0.0190(11) 0.0152(11) -0.0014(8) 0.0017(9) 0.0009(9)
C7 0.0235(13) 0.0238(13) 0.0173(12) 0.0006(9) -0.0001(10) -0.0006(10)
C8 0.0242(13) 0.0285(14) 0.0314(14) -0.0083(11) 0.0015(11) -0.0001(11)
C9 0.0227(13) 0.0272(13) 0.0289(14) -0.0002(11) 0.0011(11) 0.0039(11)
C10 0.0277(14) 0.0321(14) 0.0306(15) -0.0015(11) 0.0082(11) 0.0012(11)
C11 0.0276(15) 0.0466(19) 0.053(2) -0.0156(15) 0.0102(14) -0.0080(14)
C12 0.0242(13) 0.0276(13) 0.0202(12) 0.0017(10) 0.0060(10) 0.0030(11)
O5 0.0280(9) 0.0229(9) 0.0161(8) -0.0012(6) 0.0008(7) -0.0019(7)
O6 0.0227(8) 0.0220(8) 0.0158(8) 0.0009(6) -0.0036(6) -0.0021(7)
O7 0.0246(9) 0.0254(8) 0.0131(7) 0.0023(6) 0.0031(6) 0.0008(7)
O8 0.0305(10) 0.0316(9) 0.0117(8) 0.0009(7) 0.0028(7) -0.0066(8)
N2 0.0212(10) 0.0192(10) 0.0158(9) -0.0005(7) 0.0007(8) 0.0015(8)
C13 0.0231(13) 0.0283(14) 0.0183(12) 0.0023(10) -0.0004(10) -0.0020(10)
C14 0.0236(12) 0.0254(12) 0.0096(10) -0.0016(9) 0.0057(9) -0.0030(10)
C15 0.0204(12) 0.0228(12) 0.0150(11) -0.0021(9) -0.0018(9) -0.0008(10)
C16 0.0188(11) 0.0242(12) 0.0157(11) -0.0002(9) 0.0029(9) 0.0018(9)
C17 0.0197(12) 0.0262(13) 0.0175(11) 0.0009(9) 0.0021(9) -0.0012(10)
C18 0.0193(12) 0.0210(12) 0.0168(11) -0.0006(9) 0.0020(9) -0.0019(9)
C19 0.0193(12) 0.0250(13) 0.0215(12) 0.0003(10) -0.0004(10) 0.0033(10)
C20 0.0209(12) 0.0253(12) 0.0199(12) 0.0003(10) 0.0003(10) 0.0007(10)
C21 0.0210(12) 0.0263(13) 0.0256(13) -0.0014(10) -0.0021(10) 0.0012(10)
C22 0.0236(13) 0.0314(14) 0.0296(14) -0.0033(11) 0.0031(11) -0.0005(11)
C23 0.0256(14) 0.0391(16) 0.0409(17) -0.0116(14) -0.0002(13) -0.0035(13)
C24 0.0243(13) 0.0299(13) 0.0206(12) -0.0017(11) 0.0047(10) 0.0034(11)
O9 0.0255(9) 0.0266(9) 0.0154(8) -0.0017(6) 0.0013(7) -0.0057(7)
O10 0.0251(9) 0.0207(8) 0.0158(8) 0.0009(6) -0.0019(7) -0.0011(7)
O11 0.0257(9) 0.0246(8) 0.0155(8) 0.0026(6) 0.0043(7) 0.0020(7)
O12 0.0311(10) 0.0338(10) 0.0127(8) -0.0018(7) 0.0049(7) -0.0061(8)
N3 0.0212(10) 0.0224(11) 0.0189(10) 0.0017(8) -0.0004(8) 0.0013(8)
C25 0.0263(14) 0.0331(15) 0.0286(15) 0.0001(11) -0.0038(12) 0.0043(12)
C26 0.0243(12) 0.0264(13) 0.0136(11) -0.0015(9) 0.0059(9) -0.0005(10)
C27 0.0237(13) 0.0256(13) 0.0155(11) 0.0008(9) -0.0025(10) -0.0033(11)
C28 0.0206(12) 0.0223(11) 0.0168(11) 0.0006(9) 0.0020(9) -0.0004(9)
C29 0.0237(13) 0.0270(14) 0.0169(12) 0.0014(10) 0.0024(10) -0.0018(11)
C30 0.0221(12) 0.0187(11) 0.0165(11) -0.0006(9) 0.0019(9) 0.0003(9)
C31 0.0218(12) 0.0258(13) 0.0205(12) 0.0003(10) -0.0007(10) 0.0034(10)
C32 0.0232(13) 0.0268(13) 0.0232(13) 0.0003(10) -0.0002(10) 0.0021(10)
C33 0.0252(13) 0.0292(14) 0.0307(14) -0.0014(11) -0.0046(11) 0.0029(11)
C34 0.0236(13) 0.0337(15) 0.0336(15) -0.0067(12) 0.0014(11) -0.0008(11)
C35 0.0256(15) 0.0385(17) 0.0463(18) -0.0141(15) -0.0035(13) -0.0015(13)
C36 0.0288(14) 0.0332(14) 0.0223(12) -0.0016(11) 0.0048(11) 0.0069(12)

loop_
_atom_type_symbol
_atom_type_description
_atom_type_scat_dispersion_real
_atom_type_scat_dispersion_imag
_atom_type_scat_source
C C 0.0033 0.0016 'International Tables Vol C Tables 4.2.6.8 and 6.1.1.4'
H H 0.0000 0.0000 'International Tables Vol C Tables 4.2.6.8 and 6.1.1.4'
N N 0.0061 0.0033 'International Tables Vol C Tables 4.2.6.8 and 6.1.1.4'
O O 0.0106 0.0060 'International Tables Vol C Tables 4.2.6.8 and 6.1.1.4'

loop_
_geom_angle_atom_site_label_1
_geom_angle_atom_site_label_2
_geom_angle_atom_site_label_3
_geom_angle
C6 O2 C3 106.05(16)
C6 O3 O4 109.53(14)
C2 N1 C4 123.28(19)
O1 C2 N1 122.3(2)
O1 C2 C1 121.1(2)
N1 C2 C1 116.6(2)
O2 C3 C4 104.69(17)
N1 C4 C12 111.32(18)
N1 C4 C3 111.49(18)
C12 C4 C3 110.54(19)
N1 C4 C5 109.90(18)
C12 C4 C5 111.38(19)
C3 C4 C5 101.86(17)
C6 C5 C4 104.54(17)
O2 C6 O3 110.55(17)
O2 C6 C7 109.82(18)
O3 C6 C7 111.58(17)
O2 C6 C5 106.08(17)
O3 C6 C5 101.13(17)
C7 C6 C5 117.26(19)
C6 C7 C8 114.02(19)
C7 C8 C9 113.9(2)
C10 C9 C8 114.4(2)
C11 C10 C9 113.3(2)
C18 O6 C15 106.64(16)
C18 O7 O8 109.69(15)
C14 N2 C16 124.00(19)
O5 C14 N2 121.8(2)
O5 C14 C13 121.3(2)
N2 C14 C13 116.9(2)
O6 C15 C16 104.31(17)
N2 C16 C24 110.27(18)
N2 C16 C15 110.94(18)
C24 C16 C15 111.58(19)
N2 C16 C17 110.78(18)
C24 C16 C17 111.08(19)
C15 C16 C17 101.97(17)
C18 C17 C16 104.87(18)
O6 C18 O7 111.14(17)
O6 C18 C19 107.45(18)
O7 C18 C19 113.14(18)
O6 C18 C17 106.13(17)
O7 C18 C17 101.68(17)
C19 C18 C17 117.07(19)
C18 C19 C20 115.15(19)
C21 C20 C19 112.3(2)
C22 C21 C20 114.2(2)
C23 C22 C21 113.3(2)
C30 O10 C27 106.35(16)
C30 O11 O12 109.43(15)
C26 N3 C28 123.3(2)
O9 C26 N3 122.1(2)
O9 C26 C25 121.9(2)
N3 C26 C25 116.0(2)
O10 C27 C28 104.91(18)
N3 C28 C36 110.66(18)
N3 C28 C27 111.18(19)
C36 C28 C27 112.0(2)
N3 C28 C29 109.78(18)
C36 C28 C29 111.2(2)
C27 C28 C29 101.69(17)
C30 C29 C28 105.24(18)
O10 C30 O11 111.03(17)
O10 C30 C31 108.52(18)
O11 C30 C31 112.59(18)
O10 C30 C29 105.60(17)
O11 C30 C29 102.13(17)
C31 C30 C29 116.7(2)
C32 C31 C30 113.5(2)
C33 C32 C31 113.2(2)
C32 C33 C34 114.4(2)
C35 C34 C33 113.4(2)

loop_
_geom_bond_atom_site_label_1
_geom_bond_atom_site_label_2
_geom_bond_distance
O1 C2 1.240(3)
O2 C6 1.403(3)
O2 C3 1.436(3)
O3 C6 1.437(3)
O3 O4 1.473(2)
N1 C2 1.338(3)
N1 C4 1.473(3)
C1 C2 1.502(3)
C3 C4 1.533(3)
C4 C12 1.526(3)
C4 C5 1.550(3)
C5 C6 1.542(3)
C6 C7 1.519(3)
C7 C8 1.521(3)
C8 C9 1.524(3)
C9 C10 1.517(4)
C10 C11 1.515(4)
O5 C14 1.249(3)
O6 C18 1.405(3)
O6 C15 1.434(3)
O7 C18 1.433(3)
O7 O8 1.464(2)
N2 C14 1.331(3)
N2 C16 1.465(3)
C13 C14 1.490(3)
C15 C16 1.541(3)
C16 C24 1.524(3)
C16 C17 1.542(3)
C17 C18 1.539(3)
C18 C19 1.512(3)
C19 C20 1.518(3)
C20 C21 1.513(3)
C21 C22 1.511(3)
C22 C23 1.508(4)
O9 C26 1.237(3)
O10 C30 1.405(3)
O10 C27 1.433(3)
O11 C30 1.434(3)
O11 O12 1.468(2)
N3 C26 1.337(3)
N3 C28 1.471(3)
C25 C26 1.497(3)
C27 C28 1.534(3)
C28 C36 1.525(3)
C28 C29 1.544(3)
C29 C30 1.536(3)
C30 C31 1.515(3)
C31 C32 1.512(3)
C32 C33 1.512(3)
C33 C34 1.517(4)
C34 C35 1.509(4)

loop_
_geom_torsion_atom_site_label_1
_geom_torsion_atom_site_label_2
_geom_torsion_atom_site_label_3
_geom_torsion_atom_site_label_4
_geom_torsion
C4 N1 C2 O1 -2.8(3)
C4 N1 C2 C1 177.08(19)
C6 O2 C3 C4 42.8(2)
C2 N1 C4 C12 68.4(3)
C2 N1 C4 C3 -55.6(3)
C2 N1 C4 C5 -167.72(19)
O2 C3 C4 N1 -148.64(17)
O2 C3 C4 C12 87.0(2)
O2 C3 C4 C5 -31.5(2)
N1 C4 C5 C6 128.76(19)
C12 C4 C5 C6 -107.4(2)
C3 C4 C5 C6 10.5(2)
C3 O2 C6 O3 73.4(2)
C3 O2 C6 C7 -163.05(17)
C3 O2 C6 C5 -35.4(2)
O4 O3 C6 O2 60.0(2)
O4 O3 C6 C7 -62.5(2)
O4 O3 C6 C5 172.01(15)
C4 C5 C6 O2 14.3(2)
C4 C5 C6 O3 -101.15(19)
C4 C5 C6 C7 137.3(2)
O2 C6 C7 C8 55.6(3)
O3 C6 C7 C8 178.52(19)
C5 C6 C7 C8 -65.5(3)
C6 C7 C8 C9 172.1(2)
C7 C8 C9 C10 -72.4(3)
C8 C9 C10 C11 -172.9(2)
C16 N2 C14 O5 2.4(3)
C16 N2 C14 C13 -177.54(19)
C18 O6 C15 C16 -41.9(2)
C14 N2 C16 C24 -72.5(3)
C14 N2 C16 C15 51.7(3)
C14 N2 C16 C17 164.17(19)
O6 C15 C16 N2 149.65(17)
O6 C15 C16 C24 -87.0(2)
O6 C15 C16 C17 31.7(2)
N2 C16 C17 C18 -129.69(19)
C24 C16 C17 C18 107.4(2)
C15 C16 C17 C18 -11.6(2)
C15 O6 C18 O7 -75.7(2)
C15 O6 C18 C19 159.99(18)
C15 O6 C18 C17 34.0(2)
O8 O7 C18 O6 -61.1(2)
O8 O7 C18 C19 59.9(2)
O8 O7 C18 C17 -173.69(15)
C16 C17 C18 O6 -12.5(2)
C16 C17 C18 O7 103.77(19)
C16 C17 C18 C19 -132.4(2)
O6 C18 C19 C20 -177.22(19)
O7 C18 C19 C20 59.7(3)
C17 C18 C19 C20 -58.0(3)
C18 C19 C20 C21 173.1(2)
C19 C20 C21 C22 -178.2(2)
C20 C21 C22 C23 177.7(2)
C28 N3 C26 O9 1.1(3)
C28 N3 C26 C25 179.8(2)
C30 O10 C27 C28 42.1(2)
C26 N3 C28 C36 74.1(3)
C26 N3 C28 C27 -51.1(3)
C26 N3 C28 C29 -162.8(2)
O10 C27 C28 N3 -147.02(18)
O10 C27 C28 C36 88.6(2)
O10 C27 C28 C29 -30.2(2)
N3 C28 C29 C30 127.07(19)
C36 C28 C29 C30 -110.1(2)
C27 C28 C29 C30 9.3(2)
C27 O10 C30 O11 74.6(2)
C27 O10 C30 C31 -161.19(18)
C27 O10 C30 C29 -35.4(2)
O12 O11 C30 O10 64.8(2)
O12 O11 C30 C31 -57.1(2)
O12 O11 C30 C29 176.93(15)
C28 C29 C30 O10 15.0(2)
C28 C29 C30 O11 -101.2(2)
C28 C29 C30 C31 135.6(2)
O10 C30 C31 C32 -176.77(19)
O11 C30 C31 C32 -53.5(3)
C29 C30 C31 C32 64.2(3)
C30 C31 C32 C33 -171.1(2)
C31 C32 C33 C34 178.5(2)
C32 C33 C34 C35 -176.6(3)
